data_4077520
loop_
_publ_author_name
'Le Grognec, Erwan'
'Poli, Rinaldo'
'Richard, Philippe'

_publ_section_title
;
 Dialkyl(butadiene)cyclopentadienylmolybdenum(III) Complexes. Synthesis,
 Characterization, and Reactivity
;
_journal_issue 19
_journal_name_full Organometallics
_journal_page_first 3842
_journal_paper_doi 10.1021/om000329t
_journal_volume 19
_journal_year 2000
_chemical_formula_sum 'C18 H22 Cl2 Mo2'
_chemical_formula_weight 501.14
_chemical_name_systematic
;
 ?
;
_space_group_IT_number 14
_symmetry_cell_setting monoclinic
_symmetry_space_group_name_Hall '-P 2ybc'
_symmetry_space_group_name_H-M 'P 1 21/c 1'
_atom_sites_solution_hydrogens geom
_atom_sites_solution_primary patterson
_atom_sites_solution_secondary difmap
_audit_creation_method SHELXL
_cell_angle_alpha 90.00
_cell_angle_beta 111.454(6)
_cell_angle_gamma 90.00
_cell_formula_units_Z 2
_cell_length_a 10.6360(10)
_cell_length_b 7.6350(10)
_cell_length_c 11.9120(10)
_cell_measurement_reflns_used 25
_cell_measurement_temperature 293(2)
_cell_measurement_theta_max 18.32
_cell_measurement_theta_min 10.42
_cell_volume 900.30(17)
_computing_cell_refinement 'SET4 (de Boer & Duisenberg, 1984)'
_computing_data_collection 'CAD4 EXPRESS'
_computing_data_reduction 'XCAD4 (Harms, 1996)'
_computing_molecular_graphics ORTEP3
_computing_structure_refinement 'SHELXL97 (Sheldrick, 1997) '
_computing_structure_solution 'SHELXS97 (Sheldrick, 1997) '
_diffrn_ambient_temperature 293(2)
_diffrn_measurement_device 'Enraf Nonius CAD4'
_diffrn_measurement_method omega-scans
_diffrn_radiation_monochromator graphite
_diffrn_radiation_source 'fine-focus sealed tube'
_diffrn_radiation_type MoK\a
_diffrn_radiation_wavelength 0.71073
_diffrn_reflns_av_R_equivalents 0.0376
_diffrn_reflns_av_sigmaI/netI 0.0204
_diffrn_reflns_limit_h_max 12
_diffrn_reflns_limit_h_min -13
_diffrn_reflns_limit_k_max 9
_diffrn_reflns_limit_k_min 0
_diffrn_reflns_limit_l_max 14
_diffrn_reflns_limit_l_min 0
_diffrn_reflns_number 1914
_diffrn_reflns_theta_max 26.28
_diffrn_reflns_theta_min 3.24
_diffrn_standards_decay_% 2
_diffrn_standards_interval_time 7200
_diffrn_standards_number 3
_exptl_absorpt_coefficient_mu 1.683
_exptl_absorpt_correction_T_max 99.6
_exptl_absorpt_correction_T_min 90.5
_exptl_absorpt_correction_type psi-scan
_exptl_crystal_colour brown
_exptl_crystal_density_diffrn 1.849
_exptl_crystal_density_method none
_exptl_crystal_description prism
_exptl_crystal_F_000 496
_exptl_crystal_size_max 0.36
_exptl_crystal_size_mid 0.28
_exptl_crystal_size_min 0.25
_refine_diff_density_max 1.00
_refine_diff_density_min -0.59
_refine_diff_density_rms 0.103
_refine_ls_extinction_method none
_refine_ls_goodness_of_fit_all 1.119
_refine_ls_goodness_of_fit_obs 1.136
_refine_ls_hydrogen_treatment riding
_refine_ls_matrix_type full
_refine_ls_number_parameters 92
_refine_ls_number_reflns 1821
_refine_ls_number_restraints 0
_refine_ls_restrained_S_all 1.119
_refine_ls_restrained_S_obs 1.136
_refine_ls_R_factor_all 0.0528
_refine_ls_R_factor_obs 0.0463
_refine_ls_shift/esd_max 0.000
_refine_ls_shift/esd_mean 0.000
_refine_ls_structure_factor_coef Fsqd
_refine_ls_weighting_details 'w=1/[\s^2^(Fo^2^)+(0.0846P)^2^+2.6342P] where P=(Fo^2^+2Fc^2^)/3'
_refine_ls_weighting_scheme calc
_refine_ls_wR_factor_all 0.1404
_refine_ls_wR_factor_obs 0.1349
_reflns_number_observed 1639
_reflns_number_total 1821
_reflns_observed_criterion >2sigma(I)
_cod_data_source_file om000329t.cif
_cod_data_source_block poli1
_cod_depositor_comments
;
The following automatic conversions were performed:

'_refine_ls_weighting_scheme' value 'calc
w=1/[\s^2^(Fo^2^)+(0.0846P)^2^+2.6342P] where P=(Fo^2^+2Fc^2^)/3' was
changed to 'calc'. New tag '_refine_ls_weighting_details' was
created. The value of the new tag was set to
'w=1/[\s^2^(Fo^2^)+(0.0846P)^2^+2.6342P] where P=(Fo^2^+2Fc^2^)/3'.

Automatic conversion script
Id: cif_fix_values 3143 2015-03-26 13:38:13Z robertas 
;
_cod_original_cell_volume 900.3(2)
_cod_original_sg_symbol_H-M P21/c
_cod_database_code 4077520

loop_
_symmetry_equiv_pos_as_xyz
'x, y, z'
'x, -y+1/2, z+1/2'
'-x, -y, -z'
'-x, y-1/2, -z-1/2'

loop_
_atom_site_aniso_label
_atom_site_aniso_U_11
_atom_site_aniso_U_22
_atom_site_aniso_U_33
_atom_site_aniso_U_23
_atom_site_aniso_U_13
_atom_site_aniso_U_12
Mo1 0.0274(3) 0.0375(3) 0.0354(3) -0.0015(2) 0.0084(2) 0.0026(2)
Cl1 0.0213(5) 0.0471(7) 0.0339(6) -0.0162(5) 0.0077(4) 0.0003(4)
C1 0.070(5) 0.075(5) 0.041(4) 0.001(3) 0.006(3) 0.006(4)
C2 0.058(4) 0.079(5) 0.053(4) 0.022(4) 0.018(3) 0.019(4)
C3 0.081(6) 0.055(4) 0.067(5) 0.024(4) -0.011(4) -0.002(4)
C4 0.073(5) 0.063(5) 0.073(5) 0.006(4) 0.015(4) 0.030(4)
C5 0.050(4) 0.112(7) 0.073(5) 0.022(5) 0.016(4) 0.010(5)
C6 0.054(4) 0.077(5) 0.056(4) -0.004(3) 0.027(4) -0.007(3)
C7 0.056(4) 0.080(5) 0.056(4) 0.025(4) 0.018(3) -0.011(4)
C8 0.059(4) 0.048(4) 0.074(4) 0.012(3) 0.026(3) 0.002(3)
C9 0.060(4) 0.051(4) 0.087(5) -0.003(4) 0.014(4) -0.011(3)

loop_
_atom_site_label
_atom_site_type_symbol
_atom_site_fract_x
_atom_site_fract_y
_atom_site_fract_z
_atom_site_U_iso_or_equiv
_atom_site_thermal_displace_type
_atom_site_occupancy
_atom_site_calc_flag
_atom_site_refinement_flags
Mo1 Mo 0.30090(4) 0.47795(6) 0.43248(4) 0.0343(2) Uani 1 d .
Cl1 Cl 0.48839(11) 0.6422(2) 0.59970(10) 0.0348(3) Uani 1 d .
C1 C 0.1599(6) 0.5065(7) 0.2360(5) 0.066(2) Uani 1 d G
H1 H 0.1316(6) 0.4114(7) 0.1840(5) 0.099 Uiso 1 calc R
C2 C 0.2700(6) 0.6177(8) 0.2471(5) 0.064(2) Uani 1 d G
H2 H 0.3268(8) 0.6087(12) 0.2038(7) 0.096 Uiso 1 calc R
C3 C 0.2785(6) 0.7451(7) 0.3356(5) 0.078(3) Uani 1 d G
H3 H 0.3420(9) 0.8347(11) 0.3608(8) 0.117 Uiso 1 calc R
C4 C 0.1738(6) 0.7126(8) 0.3792(5) 0.073(2) Uani 1 d G
H4 H 0.1562(10) 0.7770(12) 0.4381(8) 0.110 Uiso 1 calc R
C5 C 0.1005(6) 0.5651(9) 0.3176(5) 0.080(3) Uani 1 d G
H5 H 0.0261(8) 0.5154(13) 0.3288(8) 0.120 Uiso 1 calc R
C6 C 0.1957(7) 0.4394(13) 0.5633(6) 0.060(2) Uani 1 d .
H6A H 0.1233(7) 0.3851(13) 0.5330(6) 0.091 Uiso 1 d R
H6B H 0.1993(7) 0.5340(13) 0.6221(6) 0.091 Uiso 1 d R
C7 C 0.3062(8) 0.3180(11) 0.5985(7) 0.065(2) Uani 1 d .
H7 H 0.3718(8) 0.3201(11) 0.6758(7) 0.097 Uiso 1 calc R
C8 C 0.3120(8) 0.1989(9) 0.5148(7) 0.059(2) Uani 1 d .
H8 H 0.3793(8) 0.1140(9) 0.5350(7) 0.089 Uiso 1 calc R
C9 C 0.2126(8) 0.2078(10) 0.3956(8) 0.069(2) Uani 1 d .
H9A H 0.2432(8) 0.1199(10) 0.3400(8) 0.104 Uiso 1 d R
H9B H 0.1236(8) 0.2030(10) 0.3926(8) 0.104 Uiso 1 d R

loop_
_atom_type_symbol
_atom_type_description
_atom_type_scat_dispersion_real
_atom_type_scat_dispersion_imag
_atom_type_scat_source
Mo Mo -1.6832 0.6857 'International Tables Vol C Tables 4.2.6.8 and 6.1.1.4'
C C 0.0033 0.0016 'International Tables Vol C Tables 4.2.6.8 and 6.1.1.4'
H H 0.0000 0.0000 'International Tables Vol C Tables 4.2.6.8 and 6.1.1.4'
Cl Cl 0.1484 0.1585 'International Tables Vol C Tables 4.2.6.8 and 6.1.1.4'

loop_
_geom_angle_atom_site_label_1
_geom_angle_atom_site_label_2
_geom_angle_atom_site_label_3
_geom_angle
_geom_angle_site_symmetry_3
C5 Mo1 C4 37.74(12) .
C5 Mo1 C9 85.1(3) .
C4 Mo1 C9 121.7(3) .
C5 Mo1 C6 81.6(2) .
C4 Mo1 C6 84.1(3) .
C9 Mo1 C6 74.7(3) .
C5 Mo1 C1 36.86(12) .
C4 Mo1 C1 61.4(2) .
C9 Mo1 C1 79.4(3) .
C6 Mo1 C1 114.7(2) .
C5 Mo1 C7 114.4(2) .
C4 Mo1 C7 120.0(3) .
C9 Mo1 C7 63.8(3) .
C6 Mo1 C7 36.7(3) .
C1 Mo1 C7 136.9(2) .
C5 Mo1 C3 61.2(2) .
C4 Mo1 C3 36.41(11) .
C9 Mo1 C3 139.0(3) .
C6 Mo1 C3 118.4(3) .
C1 Mo1 C3 59.7(2) .
C7 Mo1 C3 149.4(3) .
C5 Mo1 C8 115.6(3) .
C4 Mo1 C8 143.1(3) .
C9 Mo1 C8 36.3(3) .
C6 Mo1 C8 63.2(3) .
C1 Mo1 C8 115.6(2) .
C7 Mo1 C8 34.3(3) .
C3 Mo1 C8 175.2(2) .
C5 Mo1 C2 60.3(2) .
C4 Mo1 C2 60.0(2) .
C9 Mo1 C2 109.1(3) .
C6 Mo1 C2 140.6(2) .
C1 Mo1 C2 35.33(10) .
C7 Mo1 C2 172.2(2) .
C3 Mo1 C2 35.14(10) .
C8 Mo1 C2 140.7(2) .
C5 Mo1 Cl1 130.0(2) .
C4 Mo1 Cl1 92.7(2) .
C9 Mo1 Cl1 138.7(2) .
C6 Mo1 Cl1 88.2(2) .
C1 Mo1 Cl1 141.31(15) .
C7 Mo1 Cl1 79.9(2) .
C3 Mo1 Cl1 82.27(14) .
C8 Mo1 Cl1 102.4(2) .
C2 Mo1 Cl1 107.9(2) .
C5 Mo1 Cl1 136.2(2) 3_666
C4 Mo1 Cl1 136.5(2) 3_666
C9 Mo1 Cl1 88.2(2) 3_666
C6 Mo1 Cl1 137.6(2) 3_666
C1 Mo1 Cl1 99.3(2) 3_666
C7 Mo1 Cl1 100.9(2) 3_666
C3 Mo1 Cl1 100.1(2) 3_666
C8 Mo1 Cl1 79.9(2) 3_666
C2 Mo1 Cl1 81.56(14) 3_666
Cl1 Mo1 Cl1 79.55(4) 3_666
Mo1 Cl1 Mo1 100.45(4) 3_666
C2 C1 C5 108.0 .
C2 C1 Mo1 75.5(2) .
C5 C1 Mo1 67.4(2) .
C1 C2 C3 108.0 .
C1 C2 Mo1 69.1(2) .
C3 C2 Mo1 70.4(2) .
C4 C3 C2 108.0 .
C4 C3 Mo1 67.2(2) .
C2 C3 Mo1 74.4(2) .
C3 C4 C5 108.0 .
C3 C4 Mo1 76.4(2) .
C5 C4 Mo1 70.4(2) .
C1 C5 C4 108.0 .
C1 C5 Mo1 75.7(2) .
C4 C5 Mo1 71.9(2) .
C7 C6 Mo1 74.0(4) .
C8 C7 C6 117.9(7) .
C8 C7 Mo1 73.8(4) .
C6 C7 Mo1 69.3(4) .
C7 C8 C9 118.6(7) .
C7 C8 Mo1 72.0(4) .
C9 C8 Mo1 68.5(4) .
C8 C9 Mo1 75.2(4) .

loop_
_geom_bond_atom_site_label_1
_geom_bond_atom_site_label_2
_geom_bond_distance
_geom_bond_site_symmetry_2
Mo1 C5 2.174(6) .
Mo1 C4 2.194(6) .
Mo1 C9 2.242(7) .
Mo1 C6 2.246(6) .
Mo1 C1 2.282(5) .
Mo1 C7 2.308(7) .
Mo1 C3 2.313(5) .
Mo1 C8 2.330(7) .
Mo1 C2 2.365(5) .
Mo1 Cl1 2.5712(12) .
Mo1 Cl1 2.5766(12) 3_666
Cl1 Mo1 2.5766(12) 3_666
C1 C2 1.412(4) .
C1 C5 1.413(4) .
C2 C3 1.413(4) .
C3 C4 1.412(4) .
C4 C5 1.413(4) .
C6 C7 1.434(11) .
C7 C8 1.367(11) .
C8 C9 1.428(11) .
